data_1550302
loop_
_publ_author_name
'Zeng, Chao'
'Yuan, Kang'
'Wang, Nan'
'Peng, Tai'
'Wu, Gang'
'Wang, Suning'

_publ_section_title
;
 The Opposite and Amplifying Effect of B-N Coordination on Photophysical
 Properties of Regioisomers with an Unsymmetrical Backbone
;
_journal_name_full 'Chemical Science'
_journal_paper_doi 10.1039/C8SC04210A
_journal_year 2019
_chemical_formula_sum 'C6.96 H5.78 B0.15 N0.3'
_chemical_formula_weight 95.20
_space_group_crystal_system triclinic
_space_group_IT_number 2
_space_group_name_Hall '-P 1'
_space_group_name_H-M_alt 'P -1'
_symmetry_space_group_name_Hall '-P 1'
_symmetry_space_group_name_H-M 'P -1'
_atom_sites_solution_hydrogens geom
_audit_creation_method SHELXL-2014/7
_audit_update_record
;
2018-04-26 deposited with the CCDC.
2018-11-27 downloaded from the CCDC.
;
_cell_angle_alpha 86.66(4)
_cell_angle_beta 80.14(4)
_cell_angle_gamma 72.27(4)
_cell_formula_units_Z 27
_cell_length_a 13.873(19)
_cell_length_b 16.28(2)
_cell_length_c 17.74(3)
_cell_measurement_reflns_used 3468
_cell_measurement_temperature 180(2)
_cell_measurement_theta_max 20.07
_cell_measurement_theta_min 2.21
_cell_volume 3760(9)
_computing_cell_refinement 'Bruker SAINT'
_computing_data_collection 'Bruker APEX2'
_computing_data_reduction 'Bruker SAINT'
_computing_molecular_graphics 'Bruker SHELXTL'
_computing_publication_material 'Bruker SHELXTL'
_computing_structure_refinement 'SHELXL-2014/7 (Sheldrick, 2014)'
_computing_structure_solution 'SHELXS-97 (Sheldrick 2008)'
_diffrn_ambient_temperature 180(2)
_diffrn_measured_fraction_theta_full 0.970
_diffrn_measured_fraction_theta_max 0.967
_diffrn_measurement_device_type 'Bruker APEX-II CCD'
_diffrn_measurement_method '\f and \w scans'
_diffrn_radiation_type MoK\a
_diffrn_radiation_wavelength 0.71073
_diffrn_reflns_av_R_equivalents 0.1446
_diffrn_reflns_av_unetI/netI 0.2715
_diffrn_reflns_Laue_measured_fraction_full 0.970
_diffrn_reflns_Laue_measured_fraction_max 0.967
_diffrn_reflns_limit_h_max 17
_diffrn_reflns_limit_h_min -17
_diffrn_reflns_limit_k_max 20
_diffrn_reflns_limit_k_min -20
_diffrn_reflns_limit_l_max 20
_diffrn_reflns_limit_l_min -22
_diffrn_reflns_number 36686
_diffrn_reflns_point_group_measured_fraction_full 0.970
_diffrn_reflns_point_group_measured_fraction_max 0.967
_diffrn_reflns_theta_full 25.242
_diffrn_reflns_theta_max 27.103
_diffrn_reflns_theta_min 2.214
_exptl_absorpt_coefficient_mu 0.065
_exptl_absorpt_correction_T_max 0.992
_exptl_absorpt_correction_T_min 0.990
_exptl_absorpt_correction_type multi-scan
_exptl_crystal_colour red
_exptl_crystal_density_diffrn 1.135
_exptl_crystal_description Block
_exptl_crystal_F_000 1360
_exptl_crystal_size_max 0.160
_exptl_crystal_size_mid 0.150
_exptl_crystal_size_min 0.120
_exptl_transmission_factor_max 0.745
_exptl_transmission_factor_min 0.578
_platon_squeeze_details 'A disordered hexane molecule was removed by Squeeze '
_refine_diff_density_max 0.308
_refine_diff_density_min -0.274
_refine_diff_density_rms 0.065
_refine_ls_extinction_coef 0.0079(7)
_refine_ls_extinction_expression Fc^*^=kFc[1+0.001xFc^2^\l^3^/sin(2\q)]^-1/4^
_refine_ls_extinction_method 'SHELXL-2014/7 (Sheldrick 2014'
_refine_ls_goodness_of_fit_ref 0.853
_refine_ls_hydrogen_treatment constr
_refine_ls_matrix_type full
_refine_ls_number_parameters 914
_refine_ls_number_reflns 16022
_refine_ls_number_restraints 0
_refine_ls_restrained_S_all 0.853
_refine_ls_R_factor_all 0.2272
_refine_ls_R_factor_gt 0.0807
_refine_ls_shift/su_max 0.000
_refine_ls_shift/su_mean 0.000
_refine_ls_structure_factor_coef Fsqd
_refine_ls_weighting_details 'w=1/[\s^2^(Fo^2^)+(0.0660P)^2^] where P=(Fo^2^+2Fc^2^)/3'
_refine_ls_weighting_scheme calc
_refine_ls_wR_factor_gt 0.1706
_refine_ls_wR_factor_ref 0.2107
_reflns_Friedel_coverage 0.000
_reflns_number_gt 5488
_reflns_number_total 16022
_reflns_threshold_expression 'I > 2\s(I)'
_cod_data_source_file c8sc04210a2.cif
_cod_data_source_block b3a-sr
_cod_depositor_comments
;
The following automatic conversions were performed:

'_exptl_absorpt_correction_type' value 'Multi-scan' changed to
'multi-scan' according to
/home/data/users/saulius/crontab/automatic-downloads/rss-feeds/RSC/lib/dictionaries/cif_core.dic
dictionary named 'cif_core.dic' version 2.4.2 from 2011-04-26.

Automatic conversion script
Id: cif_fix_values 4973 2017-02-22 13:04:09Z antanas 
;
_cod_original_cell_volume 3759(9)
_cod_original_formula_sum 'C6.96 H5.78 B0.15 N0.30'
_cod_database_code 1550302
_shelx_shelxl_version_number 2014/7
_shelx_space_group_comment
; 
The symmetry employed for this shelxl refinement is uniquely defined 
by the following loop, which should always be used as a source of 
symmetry information in preference to the above space-group names. 
They are only intended as comments. 
;
_shelx_estimated_absorpt_t_min 0.990
_shelx_estimated_absorpt_t_max 0.992

loop_
_space_group_symop_operation_xyz
'x, y, z'
'-x, -y, -z'

loop_
_atom_site_label
_atom_site_type_symbol
_atom_site_fract_x
_atom_site_fract_y
_atom_site_fract_z
_atom_site_U_iso_or_equiv
_atom_site_adp_type
_atom_site_occupancy
_atom_site_site_symmetry_order
_atom_site_calc_flag
_atom_site_refinement_flags_posn
_atom_site_refinement_flags_adp
N1 N 0.6511(2) 0.55328(19) 0.79284(17) 0.0362(8) Uani 1 1 d . .
N2 N 0.6179(2) 0.74785(18) 0.60178(17) 0.0366(8) Uani 1 1 d . .
N3 N 0.7668(2) 1.06836(19) 0.11970(16) 0.0336(7) Uani 1 1 d . .
N4 N 0.6936(2) 1.13147(18) 0.37285(16) 0.0321(7) Uani 1 1 d . .
B1 B 0.6724(3) 0.4794(3) 0.7226(2) 0.0353(11) Uani 1 1 d . .
B2 B 0.7795(3) 0.9633(3) 0.1499(2) 0.0307(10) Uani 1 1 d . .
C1 C 0.5593(3) 0.4936(2) 0.6976(2) 0.0337(9) Uani 1 1 d . .
C2 C 0.5129(3) 0.4270(2) 0.6983(2) 0.0440(10) Uani 1 1 d . .
H2 H 0.5465 0.3721 0.7179 0.053 Uiso 1 1 calc R U
C3 C 0.4220(3) 0.4373(3) 0.6720(2) 0.0554(12) Uani 1 1 d . .
H3 H 0.3937 0.3907 0.6744 0.066 Uiso 1 1 calc R U
C4 C 0.3734(3) 0.5144(3) 0.6429(2) 0.0568(12) Uani 1 1 d . .
H4 H 0.3099 0.5229 0.6257 0.068 Uiso 1 1 calc R U
C5 C 0.4170(3) 0.5811(3) 0.6383(2) 0.0451(10) Uani 1 1 d . .
H5 H 0.3835 0.6345 0.6162 0.054 Uiso 1 1 calc R U
C6 C 0.5079(3) 0.5723(2) 0.6650(2) 0.0355(9) Uani 1 1 d . .
C7 C 0.5529(2) 0.6442(2) 0.65406(19) 0.0307(9) Uani 1 1 d . .
C8 C 0.5636(3) 0.6928(2) 0.5860(2) 0.0365(10) Uani 1 1 d . .
C9 C 0.5470(3) 0.6956(3) 0.5101(2) 0.0469(11) Uani 1 1 d . .
H9 H 0.5104 0.6609 0.4940 0.056 Uiso 1 1 calc R U
C10 C 0.5858(3) 0.7508(3) 0.4584(2) 0.0508(11) Uani 1 1 d . .
H10 H 0.5718 0.7545 0.4076 0.061 Uiso 1 1 calc R U
C11 C 0.6440(3) 0.8008(2) 0.4779(2) 0.0510(11) Uani 1 1 d . .
H11 H 0.6706 0.8353 0.4399 0.061 Uiso 1 1 calc R U
C12 C 0.6630(3) 0.8005(2) 0.5517(2) 0.0396(10) Uani 1 1 d . .
C13 C 0.7196(3) 0.8309(2) 0.5984(2) 0.0407(10) Uani 1 1 d . .
C14 C 0.7822(3) 0.8853(3) 0.5819(3) 0.0555(12) Uani 1 1 d . .
H14 H 0.7923 0.9089 0.5320 0.067 Uiso 1 1 calc R U
C15 C 0.8287(3) 0.9042(3) 0.6378(3) 0.0689(14) Uani 1 1 d . .
H15 H 0.8704 0.9415 0.6269 0.083 Uiso 1 1 calc R U
C16 C 0.8149(3) 0.8688(3) 0.7109(3) 0.0614(12) Uani 1 1 d . .
H16 H 0.8472 0.8831 0.7492 0.074 Uiso 1 1 calc R U
C17 C 0.7557(3) 0.8135(2) 0.7295(2) 0.0483(11) Uani 1 1 d . .
H17 H 0.7489 0.7891 0.7793 0.058 Uiso 1 1 calc R U
C18 C 0.7061(3) 0.7940(2) 0.6736(2) 0.0375(9) Uani 1 1 d . .
C19 C 0.6409(2) 0.7398(2) 0.6729(2) 0.0334(9) Uani 1 1 d . .
C20 C 0.5997(3) 0.6734(2) 0.7069(2) 0.0326(9) Uani 1 1 d . .
C21 C 0.6128(2) 0.6401(2) 0.7833(2) 0.0352(9) Uani 1 1 d . .
C22 C 0.5911(3) 0.6991(2) 0.8464(2) 0.0370(9) Uani 1 1 d . .
C23 C 0.5418(3) 0.7889(2) 0.8385(2) 0.0383(10) Uani 1 1 d . .
H23 H 0.5221 0.8113 0.7909 0.046 Uiso 1 1 calc R U
C24 C 0.5222(3) 0.8434(3) 0.8991(2) 0.0493(11) Uani 1 1 d . .
H24 H 0.4922 0.9035 0.8920 0.059 Uiso 1 1 calc R U
C25 C 0.5449(3) 0.8132(3) 0.9701(3) 0.0590(12) Uani 1 1 d . .
H25 H 0.5287 0.8518 1.0118 0.071 Uiso 1 1 calc R U
C26 C 0.5916(3) 0.7262(3) 0.9801(2) 0.0623(13) Uani 1 1 d . .
H26 H 0.6078 0.7050 1.0289 0.075 Uiso 1 1 calc R U
C27 C 0.6156(3) 0.6682(3) 0.9179(2) 0.0475(11) Uani 1 1 d . .
C28 C 0.6631(3) 0.5790(3) 0.9238(2) 0.0577(12) Uani 1 1 d . .
H28 H 0.6852 0.5552 0.9704 0.069 Uiso 1 1 calc R U
C29 C 0.6776(3) 0.5266(3) 0.8632(2) 0.0511(11) Uani 1 1 d . .
H29 H 0.7086 0.4667 0.8702 0.061 Uiso 1 1 calc R U
C30 C 0.7087(3) 0.3808(2) 0.7602(2) 0.0378(10) Uani 1 1 d . .
C31 C 0.6437(3) 0.3500(2) 0.8187(2) 0.0385(10) Uani 1 1 d . .
C32 C 0.5461(3) 0.4079(2) 0.8654(2) 0.0478(11) Uani 1 1 d . .
H32A H 0.5314 0.4667 0.8445 0.072 Uiso 1 1 calc R U
H32B H 0.5557 0.4086 0.9188 0.072 Uiso 1 1 calc R U
H32C H 0.4886 0.3856 0.8629 0.072 Uiso 1 1 calc R U
C33 C 0.6636(3) 0.2628(2) 0.8392(2) 0.0426(10) Uani 1 1 d . .
H33 H 0.6180 0.2463 0.8792 0.051 Uiso 1 1 calc R U
C34 C 0.7474(3) 0.1999(2) 0.8029(2) 0.0411(10) Uani 1 1 d . .
C35 C 0.7641(3) 0.1050(2) 0.8210(2) 0.0545(12) Uani 1 1 d . .
H35A H 0.7696 0.0740 0.7739 0.082 Uiso 1 1 calc R U
H35B H 0.7060 0.0979 0.8580 0.082 Uiso 1 1 calc R U
H35C H 0.8274 0.0817 0.8427 0.082 Uiso 1 1 calc R U
C36 C 0.8145(3) 0.2291(2) 0.7502(2) 0.0462(11) Uani 1 1 d . .
H36 H 0.8752 0.1879 0.7266 0.055 Uiso 1 1 calc R U
C37 C 0.7992(3) 0.3159(2) 0.7292(2) 0.0421(10) Uani 1 1 d . .
C38 C 0.8864(3) 0.3337(3) 0.6734(2) 0.0635(13) Uani 1 1 d . .
H38A H 0.8662 0.3463 0.6227 0.095 Uiso 1 1 calc R U
H38B H 0.9472 0.2830 0.6704 0.095 Uiso 1 1 calc R U
H38C H 0.9023 0.3834 0.6910 0.095 Uiso 1 1 calc R U
C39 C 0.7492(3) 0.5063(2) 0.6516(2) 0.0387(10) Uani 1 1 d . .
C40 C 0.7443(3) 0.4889(2) 0.5748(2) 0.0448(11) Uani 1 1 d . .
C41 C 0.6882(3) 0.4271(3) 0.5537(2) 0.0605(13) Uani 1 1 d . .
H41A H 0.6174 0.4597 0.5490 0.091 Uiso 1 1 calc R U
H41B H 0.6882 0.3830 0.5939 0.091 Uiso 1 1 calc R U
H41C H 0.7234 0.3991 0.5049 0.091 Uiso 1 1 calc R U
C42 C 0.7963(3) 0.5246(3) 0.5127(2) 0.0539(12) Uani 1 1 d . .
H42 H 0.7909 0.5121 0.4623 0.065 Uiso 1 1 calc R U
C43 C 0.8549(3) 0.5771(3) 0.5222(3) 0.0592(13) Uani 1 1 d . .
C44 C 0.9072(4) 0.6169(3) 0.4548(3) 0.0952(19) Uani 1 1 d . .
H44A H 0.9484 0.5716 0.4183 0.143 Uiso 1 1 calc R U
H44B H 0.9517 0.6457 0.4724 0.143 Uiso 1 1 calc R U
H44C H 0.8553 0.6591 0.4297 0.143 Uiso 1 1 calc R U
C45 C 0.8680(3) 0.5877(3) 0.5954(3) 0.0581(13) Uani 1 1 d . .
H45 H 0.9117 0.6203 0.6033 0.070 Uiso 1 1 calc R U
C46 C 0.8190(3) 0.5519(2) 0.6597(2) 0.0461(11) Uani 1 1 d . .
C47 C 0.8520(3) 0.5618(3) 0.7356(3) 0.0687(14) Uani 1 1 d . .
H47A H 0.9234 0.5626 0.7263 0.103 Uiso 1 1 calc R U
H47B H 0.8460 0.5131 0.7694 0.103 Uiso 1 1 calc R U
H47C H 0.8079 0.6158 0.7599 0.103 Uiso 1 1 calc R U
C48 C 0.6624(3) 0.9609(2) 0.1845(2) 0.0314(9) Uani 1 1 d . .
C49 C 0.6199(3) 0.9001(2) 0.1587(2) 0.0416(10) Uani 1 1 d . .
H49 H 0.6580 0.8646 0.1165 0.050 Uiso 1 1 calc R U
C50 C 0.5264(3) 0.8900(3) 0.1916(2) 0.0508(11) Uani 1 1 d . .
H50 H 0.5028 0.8466 0.1741 0.061 Uiso 1 1 calc R U
C51 C 0.4676(3) 0.9445(3) 0.2508(2) 0.0549(12) Uani 1 1 d . .
H51 H 0.4016 0.9406 0.2724 0.066 Uiso 1 1 calc R U
C52 C 0.5055(3) 1.0051(2) 0.2784(2) 0.0434(10) Uani 1 1 d . .
H52 H 0.4652 1.0416 0.3193 0.052 Uiso 1 1 calc R U
C53 C 0.6012(3) 1.0128(2) 0.2470(2) 0.0338(9) Uani 1 1 d . .
C54 C 0.6419(2) 1.0714(2) 0.28436(19) 0.0295(9) Uani 1 1 d . .
C55 C 0.6372(2) 1.0772(2) 0.3639(2) 0.0304(9) Uani 1 1 d . .
C56 C 0.6016(3) 1.0419(2) 0.4331(2) 0.0419(10) Uani 1 1 d . .
H56 H 0.5600 1.0049 0.4338 0.050 Uiso 1 1 calc R U
C57 C 0.6276(3) 1.0614(3) 0.5006(2) 0.0498(11) Uani 1 1 d . .
H57 H 0.6018 1.0376 0.5470 0.060 Uiso 1 1 calc R U
C58 C 0.6896(3) 1.1143(3) 0.5039(2) 0.0468(11) Uani 1 1 d . .
H58 H 0.7061 1.1253 0.5514 0.056 Uiso 1 1 calc R U
C59 C 0.7264(3) 1.1502(2) 0.4371(2) 0.0392(10) Uani 1 1 d . .
C60 C 0.7943(3) 1.2014(2) 0.4087(2) 0.0401(10) Uani 1 1 d . .
C61 C 0.8508(3) 1.2386(3) 0.4462(2) 0.0525(12) Uani 1 1 d . .
H61 H 0.8476 1.2328 0.5001 0.063 Uiso 1 1 calc R U
C62 C 0.9110(3) 1.2834(3) 0.4046(3) 0.0665(14) Uani 1 1 d . .
H62 H 0.9500 1.3090 0.4296 0.080 Uiso 1 1 calc R U
C63 C 0.9153(3) 1.2917(3) 0.3255(3) 0.0589(13) Uani 1 1 d . .
H63 H 0.9572 1.3233 0.2976 0.071 Uiso 1 1 calc R U
C64 C 0.8606(3) 1.2556(2) 0.2864(2) 0.0464(11) Uani 1 1 d . .
H64 H 0.8646 1.2623 0.2325 0.056 Uiso 1 1 calc R U
C65 C 0.7990(3) 1.2089(2) 0.3279(2) 0.0333(9) Uani 1 1 d . .
C66 C 0.7338(3) 1.1620(2) 0.3061(2) 0.0348(9) Uani 1 1 d . .
C67 C 0.7013(2) 1.1242(2) 0.24896(19) 0.0296(9) Uani 1 1 d . .
C68 C 0.7264(2) 1.1376(2) 0.1667(2) 0.0318(9) Uani 1 1 d . .
C69 C 0.7125(2) 1.2237(2) 0.1376(2) 0.0324(9) Uani 1 1 d . .
C70 C 0.6623(2) 1.2977(2) 0.1846(2) 0.0382(10) Uani 1 1 d . .
H70 H 0.6369 1.2905 0.2370 0.046 Uiso 1 1 calc R U
C71 C 0.6505(3) 1.3791(3) 0.1547(2) 0.0513(11) Uani 1 1 d . .
H71 H 0.6194 1.4276 0.1872 0.062 Uiso 1 1 calc R U
C72 C 0.6834(3) 1.3918(3) 0.0772(3) 0.0687(14) Uani 1 1 d . .
H72 H 0.6737 1.4485 0.0570 0.082 Uiso 1 1 calc R U
C73 C 0.7298(3) 1.3218(3) 0.0305(2) 0.0603(12) Uani 1 1 d . .
H73 H 0.7520 1.3305 -0.0222 0.072 Uiso 1 1 calc R U
C74 C 0.7450(3) 1.2369(3) 0.0598(2) 0.0413(10) Uani 1 1 d . .
C75 C 0.7939(3) 1.1631(3) 0.0144(2) 0.0458(10) Uani 1 1 d . .
H75 H 0.8208 1.1696 -0.0378 0.055 Uiso 1 1 calc R U
C76 C 0.8032(3) 1.0829(3) 0.0443(2) 0.0419(10) Uani 1 1 d . .
H76 H 0.8362 1.0345 0.0119 0.050 Uiso 1 1 calc R U
C77 C 0.8274(3) 0.8998(2) 0.0737(2) 0.0354(9) Uani 1 1 d . .
C78 C 0.9195(3) 0.8303(2) 0.0671(2) 0.0387(10) Uani 1 1 d . .
C79 C 0.9910(3) 0.8093(2) 0.1265(2) 0.0510(12) Uani 1 1 d . .
H79A H 1.0529 0.7626 0.1076 0.077 Uiso 1 1 calc R U
H79B H 0.9561 0.7910 0.1744 0.077 Uiso 1 1 calc R U
H79C H 1.0100 0.8606 0.1358 0.077 Uiso 1 1 calc R U
C80 C 0.9516(3) 0.7765(3) 0.0033(2) 0.0476(11) Uani 1 1 d . .
H80 H 1.0160 0.7332 0.0004 0.057 Uiso 1 1 calc R U
C81 C 0.8983(3) 0.7814(3) -0.0546(2) 0.0516(12) Uani 1 1 d . .
C82 C 0.9340(4) 0.7190(3) -0.1221(3) 0.0834(17) Uani 1 1 d . .
H82A H 0.9397 0.7515 -0.1701 0.125 Uiso 1 1 calc R U
H82B H 0.8842 0.6874 -0.1224 0.125 Uiso 1 1 calc R U
H82C H 1.0010 0.6781 -0.1171 0.125 Uiso 1 1 calc R U
C83 C 0.8093(3) 0.8492(3) -0.0510(2) 0.0476(11) Uani 1 1 d . .
H83 H 0.7707 0.8579 -0.0917 0.057 Uiso 1 1 calc R U
C84 C 0.7742(3) 0.9057(2) 0.0111(2) 0.0384(10) Uani 1 1 d . .
C85 C 0.6767(3) 0.9756(2) 0.0033(2) 0.0460(10) Uani 1 1 d . .
H85A H 0.6870 1.0084 -0.0439 0.069 Uiso 1 1 calc R U
H85B H 0.6575 1.0143 0.0473 0.069 Uiso 1 1 calc R U
H85C H 0.6219 0.9497 0.0015 0.069 Uiso 1 1 calc R U
C86 C 0.8471(2) 0.9499(2) 0.21973(19) 0.0293(9) Uani 1 1 d . .
C87 C 0.9197(3) 0.9943(2) 0.2248(2) 0.0375(10) Uani 1 1 d . .
C88 C 0.9617(3) 1.0446(2) 0.1589(2) 0.0506(11) Uani 1 1 d . .
H88A H 0.9659 1.0169 0.1104 0.076 Uiso 1 1 calc R U
H88B H 1.0302 1.0453 0.1653 0.076 Uiso 1 1 calc R U
H88C H 0.9160 1.1039 0.1588 0.076 Uiso 1 1 calc R U
C89 C 0.9629(3) 0.9896(3) 0.2907(2) 0.0461(11) Uani 1 1 d . .
H89 H 1.0087 1.0220 0.2933 0.055 Uiso 1 1 calc R U
C90 C 0.9410(3) 0.9388(3) 0.3525(2) 0.0477(11) Uani 1 1 d . .
C91 C 0.9891(3) 0.9365(3) 0.4229(2) 0.0805(16) Uani 1 1 d . .
H91A H 1.0629 0.9275 0.4078 0.121 Uiso 1 1 calc R U
H91B H 0.9778 0.8892 0.4565 0.121 Uiso 1 1 calc R U
H91C H 0.9578 0.9913 0.4501 0.121 Uiso 1 1 calc R U
C92 C 0.8785(3) 0.8896(3) 0.3445(2) 0.0442(10) Uani 1 1 d . .
H92 H 0.8662 0.8515 0.3851 0.053 Uiso 1 1 calc R U
C93 C 0.8331(2) 0.8926(2) 0.2816(2) 0.0330(9) Uani 1 1 d . .
C94 C 0.7737(3) 0.8270(2) 0.2788(2) 0.0508(11) Uani 1 1 d . .
H94A H 0.7799 0.8101 0.2256 0.076 Uiso 1 1 calc R U
H94B H 0.7012 0.8534 0.2997 0.076 Uiso 1 1 calc R U
H94C H 0.8022 0.7760 0.3092 0.076 Uiso 1 1 calc R U

loop_
_atom_site_aniso_label
_atom_site_aniso_U_11
_atom_site_aniso_U_22
_atom_site_aniso_U_33
_atom_site_aniso_U_23
_atom_site_aniso_U_13
_atom_site_aniso_U_12
N1 0.0453(19) 0.034(2) 0.034(2) 0.0130(16) -0.0120(15) -0.0182(15)
N2 0.0368(19) 0.0340(19) 0.033(2) 0.0060(16) -0.0047(14) -0.0035(15)
N3 0.0328(17) 0.043(2) 0.0260(18) 0.0049(16) -0.0025(13) -0.0149(14)
N4 0.0369(18) 0.0295(18) 0.0271(19) 0.0016(15) -0.0064(14) -0.0054(14)
B1 0.037(3) 0.037(3) 0.032(3) 0.007(2) -0.0091(19) -0.011(2)
B2 0.034(2) 0.030(2) 0.030(3) 0.002(2) -0.0032(19) -0.0130(19)
C1 0.036(2) 0.032(2) 0.033(2) 0.0036(18) -0.0052(17) -0.0106(18)
C2 0.045(3) 0.041(2) 0.048(3) 0.003(2) -0.010(2) -0.016(2)
C3 0.062(3) 0.054(3) 0.062(3) 0.003(2) -0.019(2) -0.032(2)
C4 0.053(3) 0.057(3) 0.072(3) 0.010(3) -0.030(2) -0.024(2)
C5 0.043(3) 0.046(3) 0.047(3) 0.000(2) -0.0145(19) -0.010(2)
C6 0.030(2) 0.039(2) 0.036(2) -0.0008(19) -0.0057(17) -0.0090(18)
C7 0.032(2) 0.032(2) 0.026(2) 0.0034(18) -0.0068(16) -0.0056(17)
C8 0.033(2) 0.031(2) 0.037(3) -0.0055(19) -0.0079(17) 0.0043(17)
C9 0.056(3) 0.047(3) 0.037(3) -0.004(2) -0.011(2) -0.010(2)
C10 0.069(3) 0.051(3) 0.032(3) 0.007(2) -0.021(2) -0.011(2)
C11 0.063(3) 0.043(3) 0.038(3) 0.011(2) -0.005(2) -0.007(2)
C12 0.037(2) 0.030(2) 0.039(3) 0.007(2) 0.0069(19) -0.0009(18)
C13 0.040(2) 0.038(2) 0.040(3) 0.005(2) -0.0022(19) -0.0081(19)
C14 0.055(3) 0.053(3) 0.060(3) 0.021(2) -0.002(2) -0.027(2)
C15 0.068(3) 0.069(3) 0.084(4) 0.024(3) -0.020(3) -0.041(3)
C16 0.062(3) 0.064(3) 0.071(3) 0.017(3) -0.025(2) -0.033(2)
C17 0.044(3) 0.044(3) 0.062(3) 0.011(2) -0.011(2) -0.021(2)
C18 0.038(2) 0.031(2) 0.040(3) 0.0073(19) -0.0038(18) -0.0084(18)
C19 0.029(2) 0.040(2) 0.029(2) 0.0018(19) -0.0065(16) -0.0057(18)
C20 0.035(2) 0.034(2) 0.027(2) 0.0138(18) -0.0072(16) -0.0082(17)
C21 0.029(2) 0.040(2) 0.039(2) 0.013(2) -0.0130(17) -0.0128(17)
C22 0.048(2) 0.041(3) 0.031(2) 0.003(2) -0.0122(18) -0.0234(19)
C23 0.040(2) 0.042(3) 0.032(2) 0.003(2) -0.0047(17) -0.0132(19)
C24 0.049(3) 0.054(3) 0.049(3) -0.006(2) -0.007(2) -0.021(2)
C25 0.077(3) 0.062(3) 0.045(3) -0.004(3) -0.004(2) -0.033(3)
C26 0.099(4) 0.076(4) 0.028(3) 0.010(3) -0.020(2) -0.047(3)
C27 0.062(3) 0.056(3) 0.037(3) 0.010(2) -0.016(2) -0.032(2)
C28 0.086(3) 0.054(3) 0.045(3) 0.015(2) -0.031(2) -0.030(3)
C29 0.064(3) 0.047(3) 0.049(3) 0.023(2) -0.022(2) -0.023(2)
C30 0.035(2) 0.032(2) 0.042(2) 0.0114(19) -0.0019(17) -0.0081(18)
C31 0.037(2) 0.031(2) 0.045(3) 0.0089(19) -0.0074(18) -0.0074(17)
C32 0.043(2) 0.042(3) 0.053(3) 0.007(2) -0.0001(19) -0.0092(19)
C33 0.035(2) 0.044(3) 0.050(3) 0.013(2) -0.0068(18) -0.0168(19)
C34 0.036(2) 0.033(2) 0.054(3) 0.009(2) -0.0184(19) -0.0066(19)
C35 0.059(3) 0.036(3) 0.064(3) 0.013(2) -0.013(2) -0.009(2)
C36 0.039(2) 0.038(3) 0.053(3) 0.007(2) -0.004(2) -0.0018(19)
C37 0.034(2) 0.043(3) 0.048(3) 0.016(2) -0.0092(18) -0.0105(19)
C38 0.036(3) 0.051(3) 0.083(4) 0.019(2) 0.007(2) 0.003(2)
C39 0.037(2) 0.030(2) 0.047(3) 0.010(2) -0.0136(18) -0.0055(18)
C40 0.031(2) 0.039(2) 0.055(3) 0.006(2) -0.004(2) -0.0009(18)
C41 0.058(3) 0.071(3) 0.047(3) -0.008(2) -0.003(2) -0.014(2)
C42 0.043(3) 0.062(3) 0.046(3) 0.014(2) 0.003(2) -0.009(2)
C43 0.039(3) 0.058(3) 0.067(4) 0.021(3) 0.012(2) -0.008(2)
C44 0.062(3) 0.091(4) 0.106(4) 0.044(3) 0.028(3) -0.017(3)
C45 0.031(2) 0.051(3) 0.083(4) 0.012(3) 0.006(2) -0.010(2)
C46 0.043(3) 0.041(3) 0.050(3) 0.008(2) -0.007(2) -0.009(2)
C47 0.050(3) 0.083(4) 0.081(4) 0.006(3) -0.013(2) -0.032(2)
C48 0.035(2) 0.030(2) 0.033(2) 0.0063(18) -0.0089(17) -0.0146(17)
C49 0.040(2) 0.051(3) 0.037(2) 0.006(2) -0.0067(18) -0.019(2)
C50 0.045(3) 0.061(3) 0.059(3) -0.001(2) -0.006(2) -0.036(2)
C51 0.045(3) 0.067(3) 0.056(3) 0.006(3) -0.004(2) -0.026(2)
C52 0.033(2) 0.049(3) 0.048(3) 0.007(2) 0.0003(19) -0.019(2)
C53 0.036(2) 0.034(2) 0.033(2) 0.0108(18) -0.0071(17) -0.0137(18)
C54 0.0241(19) 0.033(2) 0.027(2) 0.0031(18) -0.0013(15) -0.0049(16)
C55 0.0211(19) 0.028(2) 0.037(2) 0.0059(18) -0.0018(16) -0.0025(16)
C56 0.036(2) 0.042(2) 0.038(3) 0.012(2) 0.0042(18) -0.0051(18)
C57 0.050(3) 0.061(3) 0.035(3) 0.017(2) -0.003(2) -0.015(2)
C58 0.045(3) 0.058(3) 0.036(3) 0.010(2) -0.0120(19) -0.014(2)
C59 0.038(2) 0.036(2) 0.036(2) 0.003(2) -0.0087(18) 0.0014(18)
C60 0.033(2) 0.042(2) 0.043(3) -0.006(2) -0.0095(18) -0.0029(19)
C61 0.045(3) 0.061(3) 0.047(3) -0.003(2) -0.011(2) -0.006(2)
C62 0.055(3) 0.093(4) 0.062(3) -0.023(3) -0.012(2) -0.032(3)
C63 0.053(3) 0.068(3) 0.064(3) -0.011(3) -0.002(2) -0.033(2)
C64 0.044(3) 0.050(3) 0.048(3) -0.004(2) -0.003(2) -0.020(2)
C65 0.031(2) 0.033(2) 0.031(2) -0.0011(18) -0.0041(16) -0.0031(17)
C66 0.035(2) 0.031(2) 0.032(2) 0.0075(19) -0.0016(17) -0.0051(17)
C67 0.0238(19) 0.033(2) 0.028(2) 0.0039(18) -0.0027(15) -0.0047(16)
C68 0.029(2) 0.033(2) 0.035(2) 0.0018(19) -0.0064(16) -0.0116(17)
C69 0.032(2) 0.030(2) 0.035(2) 0.0081(19) -0.0084(17) -0.0089(17)
C70 0.033(2) 0.037(2) 0.039(2) 0.008(2) -0.0039(17) -0.0050(18)
C71 0.051(3) 0.035(3) 0.057(3) 0.012(2) -0.004(2) -0.002(2)
C72 0.085(3) 0.049(3) 0.058(3) 0.019(3) 0.002(3) -0.010(3)
C73 0.080(3) 0.058(3) 0.038(3) 0.020(2) 0.000(2) -0.021(3)
C74 0.054(3) 0.046(3) 0.024(2) 0.011(2) -0.0060(18) -0.017(2)
C75 0.065(3) 0.053(3) 0.025(2) 0.013(2) -0.0023(19) -0.031(2)
C76 0.043(2) 0.051(3) 0.033(2) -0.001(2) 0.0024(18) -0.020(2)
C77 0.032(2) 0.044(2) 0.036(2) 0.0053(19) -0.0039(17) -0.0217(18)
C78 0.032(2) 0.046(2) 0.034(2) 0.000(2) -0.0013(17) -0.0078(18)
C79 0.031(2) 0.057(3) 0.054(3) -0.011(2) -0.0032(19) 0.0042(19)
C80 0.045(2) 0.051(3) 0.043(3) -0.011(2) -0.001(2) -0.009(2)
C81 0.056(3) 0.054(3) 0.044(3) -0.013(2) 0.004(2) -0.020(2)
C82 0.098(4) 0.084(4) 0.058(3) -0.034(3) -0.004(3) -0.011(3)
C83 0.050(3) 0.058(3) 0.038(3) -0.004(2) -0.0068(19) -0.021(2)
C84 0.044(2) 0.045(2) 0.030(2) 0.000(2) -0.0003(18) -0.021(2)
C85 0.052(3) 0.054(3) 0.035(2) 0.005(2) -0.0103(19) -0.019(2)
C86 0.028(2) 0.028(2) 0.031(2) -0.0027(18) -0.0025(16) -0.0073(16)
C87 0.028(2) 0.038(2) 0.046(3) -0.003(2) -0.0101(18) -0.0059(18)
C88 0.036(2) 0.050(3) 0.071(3) 0.008(2) -0.012(2) -0.021(2)
C89 0.036(2) 0.050(3) 0.054(3) -0.012(2) -0.009(2) -0.014(2)
C90 0.043(3) 0.065(3) 0.036(3) -0.005(2) -0.012(2) -0.012(2)
C91 0.079(3) 0.125(4) 0.052(3) 0.011(3) -0.028(3) -0.045(3)
C92 0.042(2) 0.059(3) 0.031(2) 0.007(2) -0.0116(18) -0.013(2)
C93 0.028(2) 0.033(2) 0.035(2) -0.0027(19) -0.0011(17) -0.0070(17)
C94 0.056(3) 0.048(3) 0.045(3) 0.014(2) -0.009(2) -0.012(2)

loop_
_atom_type_symbol
_atom_type_description
_atom_type_scat_dispersion_real
_atom_type_scat_dispersion_imag
_atom_type_scat_source
C C 0.0033 0.0016 'International Tables Vol C Tables 4.2.6.8 and 6.1.1.4'
H H 0.0000 0.0000 'International Tables Vol C Tables 4.2.6.8 and 6.1.1.4'
B B 0.0013 0.0007 'International Tables Vol C Tables 4.2.6.8 and 6.1.1.4'
N N 0.0061 0.0033 'International Tables Vol C Tables 4.2.6.8 and 6.1.1.4'

loop_
_geom_angle_atom_site_label_1
_geom_angle_atom_site_label_2
_geom_angle_atom_site_label_3
_geom_angle
C21 N1 C29 115.7(3)
C21 N1 B1 124.2(3)
C29 N1 B1 120.0(3)
C19 N2 C8 114.3(3)
C19 N2 C12 115.8(3)
C8 N2 C12 129.3(3)
C68 N3 C76 117.8(3)
C68 N3 B2 123.7(3)
C76 N3 B2 118.4(3)
C66 N4 C55 113.9(3)
C66 N4 C59 115.3(3)
C55 N4 C59 130.2(3)
C39 B1 C1 109.9(3)
C39 B1 C30 118.8(3)
C1 B1 C30 107.4(3)
C39 B1 N1 106.1(3)
C1 B1 N1 105.1(3)
C30 B1 N1 108.7(3)
C86 B2 C48 109.7(3)
C86 B2 C77 118.3(3)
C48 B2 C77 110.3(3)
C86 B2 N3 104.2(3)
C48 B2 N3 105.5(3)
C77 B2 N3 107.9(3)
C6 C1 C2 115.3(3)
C6 C1 B1 120.5(3)
C2 C1 B1 123.8(3)
C3 C2 C1 123.8(4)
C3 C2 H2 118.1
C1 C2 H2 118.1
C4 C3 C2 119.2(4)
C4 C3 H3 120.4
C2 C3 H3 120.4
C3 C4 C5 119.5(4)
C3 C4 H4 120.2
C5 C4 H4 120.2
C6 C5 C4 122.1(4)
C6 C5 H5 119.0
C4 C5 H5 119.0
C5 C6 C1 120.0(3)
C5 C6 C7 119.1(3)
C1 C6 C7 120.8(3)
C20 C7 C8 107.0(3)
C20 C7 C6 126.8(3)
C8 C7 C6 126.1(3)
N2 C8 C9 114.6(4)
N2 C8 C7 104.8(3)
C9 C8 C7 140.2(4)
C8 C9 C10 118.4(4)
C8 C9 H9 120.8
C10 C9 H9 120.8
C11 C10 C9 123.4(4)
C11 C10 H10 118.3
C9 C10 H10 118.3
C12 C11 C10 120.7(4)
C12 C11 H11 119.7
C10 C11 H11 119.7
C11 C12 N2 113.4(4)
C11 C12 C13 143.0(4)
N2 C12 C13 103.4(3)
C14 C13 C12 131.7(4)
C14 C13 C18 119.9(4)
C12 C13 C18 108.4(4)
C15 C14 C13 119.9(4)
C15 C14 H14 120.0
C13 C14 H14 120.0
C14 C15 C16 120.0(4)
C14 C15 H15 120.0
C16 C15 H15 120.0
C17 C16 C15 122.2(4)
C17 C16 H16 118.9
C15 C16 H16 118.9
C16 C17 C18 118.9(4)
C16 C17 H17 120.5
C18 C17 H17 120.5
C17 C18 C13 119.0(4)
C17 C18 C19 133.5(4)
C13 C18 C19 107.5(3)
N2 C19 C20 104.0(3)
N2 C19 C18 104.9(3)
C20 C19 C18 150.2(4)
C7 C20 C19 109.9(3)
C7 C20 C21 127.4(3)
C19 C20 C21 122.6(3)
N1 C21 C22 121.5(4)
N1 C21 C20 118.4(3)
C22 C21 C20 120.0(3)
C27 C22 C23 118.1(3)
C27 C22 C21 120.2(4)
C23 C22 C21 121.7(4)
C24 C23 C22 120.5(4)
C24 C23 H23 119.7
C22 C23 H23 119.7
C23 C24 C25 121.7(4)
C23 C24 H24 119.2
C25 C24 H24 119.2
C24 C25 C26 119.3(4)
C24 C25 H25 120.4
C26 C25 H25 120.4
C25 C26 C27 120.5(4)
C25 C26 H26 119.8
C27 C26 H26 119.8
C22 C27 C28 116.6(4)
C22 C27 C26 119.9(4)
C28 C27 C26 123.5(4)
C29 C28 C27 120.2(4)
C29 C28 H28 119.9
C27 C28 H28 119.9
C28 C29 N1 125.4(4)
C28 C29 H29 117.3
N1 C29 H29 117.3
C37 C30 C31 113.7(3)
C37 C30 B1 123.1(3)
C31 C30 B1 122.5(3)
C33 C31 C30 122.9(3)
C33 C31 C32 113.1(3)
C30 C31 C32 124.0(3)
C31 C32 H32A 109.5
C31 C32 H32B 109.5
H32A C32 H32B 109.5
C31 C32 H32C 109.5
H32A C32 H32C 109.5
H32B C32 H32C 109.5
C34 C33 C31 122.0(4)
C34 C33 H33 119.0
C31 C33 H33 119.0
C36 C34 C33 115.7(4)
C36 C34 C35 122.5(3)
C33 C34 C35 121.8(4)
C34 C35 H35A 109.5
C34 C35 H35B 109.5
H35A C35 H35B 109.5
C34 C35 H35C 109.5
H35A C35 H35C 109.5
H35B C35 H35C 109.5
C34 C36 C37 124.2(3)
C34 C36 H36 117.9
C37 C36 H36 117.9
C36 C37 C30 121.1(3)
C36 C37 C38 115.0(3)
C30 C37 C38 124.0(4)
C37 C38 H38A 109.5
C37 C38 H38B 109.5
H38A C38 H38B 109.5
C37 C38 H38C 109.5
H38A C38 H38C 109.5
H38B C38 H38C 109.5
C46 C39 C40 115.2(3)
C46 C39 B1 124.5(4)
C40 C39 B1 120.2(3)
C42 C40 C39 120.9(4)
C42 C40 C41 115.7(4)
C39 C40 C41 123.3(4)
C40 C41 H41A 109.5
C40 C41 H41B 109.5
H41A C41 H41B 109.5
C40 C41 H41C 109.5
H41A C41 H41C 109.5
H41B C41 H41C 109.5
C43 C42 C40 122.6(4)
C43 C42 H42 118.7
C40 C42 H42 118.7
C45 C43 C42 116.9(4)
C45 C43 C44 121.4(5)
C42 C43 C44 121.6(5)
C43 C44 H44A 109.5
C43 C44 H44B 109.5
H44A C44 H44B 109.5
C43 C44 H44C 109.5
H44A C44 H44C 109.5
H44B C44 H44C 109.5
C43 C45 C46 122.6(4)
C43 C45 H45 118.7
C46 C45 H45 118.7
C45 C46 C39 121.1(4)
C45 C46 C47 115.1(4)
C39 C46 C47 123.7(4)
C46 C47 H47A 109.5
C46 C47 H47B 109.5
H47A C47 H47B 109.5
C46 C47 H47C 109.5
H47A C47 H47C 109.5
H47B C47 H47C 109.5
C53 C48 C49 115.5(3)
C53 C48 B2 122.3(3)
C49 C48 B2 122.0(3)
C50 C49 C48 123.7(3)
C50 C49 H49 118.1
C48 C49 H49 118.1
C49 C50 C51 118.7(4)
C49 C50 H50 120.7
C51 C50 H50 120.7
C50 C51 C52 120.0(4)
C50 C51 H51 120.0
C52 C51 H51 120.0
C53 C52 C51 121.1(4)
C53 C52 H52 119.4
C51 C52 H52 119.4
C52 C53 C48 121.0(3)
C52 C53 C54 118.4(3)
C48 C53 C54 120.5(3)
C55 C54 C67 106.8(3)
C55 C54 C53 125.0(3)
C67 C54 C53 127.8(3)
N4 C55 C56 113.2(3)
N4 C55 C54 105.6(3)
C56 C55 C54 140.9(4)
C57 C56 C55 119.4(4)
C57 C56 H56 120.3
C55 C56 H56 120.3
C56 C57 C58 123.6(4)
C56 C57 H57 118.2
C58 C57 H57 118.2
C59 C58 C57 118.8(4)
C59 C58 H58 120.6
C57 C58 H58 120.6
C58 C59 N4 114.6(4)
C58 C59 C60 140.9(4)
N4 C59 C60 104.5(3)
C61 C60 C65 120.8(4)
C61 C60 C59 131.4(4)
C65 C60 C59 107.8(3)
C62 C61 C60 119.3(4)
C62 C61 H61 120.3
C60 C61 H61 120.3
C61 C62 C63 120.1(4)
C61 C62 H62 120.0
C63 C62 H62 120.0
C64 C63 C62 122.3(4)
C64 C63 H63 118.9
C62 C63 H63 118.9
C63 C64 C65 118.6(4)
C63 C64 H64 120.7
C65 C64 H64 120.7
C64 C65 C60 118.9(3)
C64 C65 C66 133.5(4)
C60 C65 C66 107.6(3)
N4 C66 C67 104.5(3)
N4 C66 C65 104.8(3)
C67 C66 C65 150.0(3)
C54 C67 C66 109.2(3)
C54 C67 C68 125.8(3)
C66 C67 C68 125.0(3)
N3 C68 C69 121.2(3)
N3 C68 C67 119.6(3)
C69 C68 C67 119.1(3)
C74 C69 C70 118.1(3)
C74 C69 C68 119.6(3)
C70 C69 C68 122.2(3)
C71 C70 C69 120.5(4)
C71 C70 H70 119.7
C69 C70 H70 119.7
C70 C71 C72 121.0(4)
C70 C71 H71 119.5
C72 C71 H71 119.5
C73 C72 C71 119.6(4)
C73 C72 H72 120.2
C71 C72 H72 120.2
C72 C73 C74 120.9(4)
C72 C73 H73 119.6
C74 C73 H73 119.6
C69 C74 C75 117.3(4)
C69 C74 C73 119.8(4)
C75 C74 C73 122.9(4)
C76 C75 C74 120.8(4)
C76 C75 H75 119.6
C74 C75 H75 119.6
C75 C76 N3 123.0(3)
C75 C76 H76 118.5
N3 C76 H76 118.5
C78 C77 C84 113.1(3)
C78 C77 B2 124.3(3)
C84 C77 B2 122.4(3)
C80 C78 C77 121.0(4)
C80 C78 C79 115.2(3)
C77 C78 C79 123.8(3)
C78 C79 H79A 109.5
C78 C79 H79B 109.5
H79A C79 H79B 109.5
C78 C79 H79C 109.5
H79A C79 H79C 109.5
H79B C79 H79C 109.5
C81 C80 C78 125.1(4)
C81 C80 H80 117.5
C78 C80 H80 117.5
C80 C81 C83 115.5(4)
C80 C81 C82 123.6(4)
C83 C81 C82 120.9(4)
C81 C82 H82A 109.5
C81 C82 H82B 109.5
H82A C82 H82B 109.5
C81 C82 H82C 109.5
H82A C82 H82C 109.5
H82B C82 H82C 109.5
C81 C83 C84 121.7(4)
C81 C83 H83 119.2
C84 C83 H83 119.2
C83 C84 C77 123.5(4)
C83 C84 C85 113.2(3)
C77 C84 C85 123.2(3)
C84 C85 H85A 109.5
C84 C85 H85B 109.5
H85A C85 H85B 109.5
C84 C85 H85C 109.5
H85A C85 H85C 109.5
H85B C85 H85C 109.5
C93 C86 C87 115.4(3)
C93 C86 B2 120.3(3)
C87 C86 B2 124.2(3)
C89 C87 C86 121.0(4)
C89 C87 C88 114.7(4)
C86 C87 C88 124.1(3)
C87 C88 H88A 109.5
C87 C88 H88B 109.5
H88A C88 H88B 109.5
C87 C88 H88C 109.5
H88A C88 H88C 109.5
H88B C88 H88C 109.5
C90 C89 C87 121.7(4)
C90 C89 H89 119.1
C87 C89 H89 119.1
C92 C90 C89 117.0(4)
C92 C90 C91 123.3(4)
C89 C90 C91 119.7(4)
C90 C91 H91A 109.5
C90 C91 H91B 109.5
H91A C91 H91B 109.5
C90 C91 H91C 109.5
H91A C91 H91C 109.5
H91B C91 H91C 109.5
C93 C92 C90 123.6(4)
C93 C92 H92 118.2
C90 C92 H92 118.2
C92 C93 C86 120.7(4)
C92 C93 C94 116.8(4)
C86 C93 C94 122.4(3)
C93 C94 H94A 109.5
C93 C94 H94B 109.5
H94A C94 H94B 109.5
C93 C94 H94C 109.5
H94A C94 H94C 109.5
H94B C94 H94C 109.5

loop_
_geom_bond_atom_site_label_1
_geom_bond_atom_site_label_2
_geom_bond_distance
N1 C21 1.361(5)
N1 C29 1.370(5)
N1 B1 1.709(5)
N2 C19 1.343(4)
N2 C8 1.400(5)
N2 C12 1.401(5)
N3 C68 1.358(4)
N3 C76 1.379(5)
N3 B2 1.728(5)
N4 C66 1.354(5)
N4 C55 1.377(4)
N4 C59 1.379(5)
B1 C39 1.635(6)
B1 C1 1.648(6)
B1 C30 1.665(6)
B2 C86 1.644(5)
B2 C48 1.648(5)
B2 C77 1.665(5)
C1 C6 1.409(5)
C1 C2 1.417(5)
C2 C3 1.379(5)
C2 H2 0.9500
C3 C4 1.350(6)
C3 H3 0.9500
C4 C5 1.386(5)
C4 H4 0.9500
C5 C6 1.385(5)
C5 H5 0.9500
C6 C7 1.475(5)
C7 C20 1.405(5)
C7 C8 1.415(5)
C8 C9 1.401(5)
C9 C10 1.403(5)
C9 H9 0.9500
C10 C11 1.401(5)
C10 H10 0.9500
C11 C12 1.378(5)
C11 H11 0.9500
C12 C13 1.434(5)
C13 C14 1.405(5)
C13 C18 1.437(5)
C14 C15 1.367(6)
C14 H14 0.9500
C15 C16 1.394(6)
C15 H15 0.9500
C16 C17 1.385(5)
C16 H16 0.9500
C17 C18 1.399(5)
C17 H17 0.9500
C18 C19 1.446(5)
C19 C20 1.428(5)
C20 C21 1.450(5)
C21 C22 1.449(5)
C22 C27 1.395(5)
C22 C23 1.422(5)
C23 C24 1.372(5)
C23 H23 0.9500
C24 C25 1.378(6)
C24 H24 0.9500
C25 C26 1.380(6)
C25 H25 0.9500
C26 C27 1.423(5)
C26 H26 0.9500
C27 C28 1.405(6)
C28 C29 1.361(5)
C28 H28 0.9500
C29 H29 0.9500
C30 C37 1.421(5)
C30 C31 1.427(5)
C31 C33 1.400(5)
C31 C32 1.529(5)
C32 H32A 0.9800
C32 H32B 0.9800
C32 H32C 0.9800
C33 C34 1.382(5)
C33 H33 0.9500
C34 C36 1.373(5)
C34 C35 1.514(5)
C35 H35A 0.9800
C35 H35B 0.9800
C35 H35C 0.9800
C36 C37 1.400(5)
C36 H36 0.9500
C37 C38 1.516(5)
C38 H38A 0.9800
C38 H38B 0.9800
C38 H38C 0.9800
C39 C46 1.417(5)
C39 C40 1.424(5)
C40 C42 1.407(5)
C40 C41 1.543(5)
C41 H41A 0.9800
C41 H41B 0.9800
C41 H41C 0.9800
C42 C43 1.381(6)
C42 H42 0.9500
C43 C45 1.369(6)
C43 C44 1.508(6)
C44 H44A 0.9800
C44 H44B 0.9800
C44 H44C 0.9800
C45 C46 1.415(6)
C45 H45 0.9500
C46 C47 1.527(6)
C47 H47A 0.9800
C47 H47B 0.9800
C47 H47C 0.9800
C48 C53 1.419(5)
C48 C49 1.426(5)
C49 C50 1.382(5)
C49 H49 0.9500
C50 C51 1.388(5)
C50 H50 0.9500
C51 C52 1.397(5)
C51 H51 0.9500
C52 C53 1.389(5)
C52 H52 0.9500
C53 C54 1.482(5)
C54 C55 1.409(5)
C54 C67 1.416(5)
C55 C56 1.402(5)
C56 C57 1.388(5)
C56 H56 0.9500
C57 C58 1.401(5)
C57 H57 0.9500
C58 C59 1.378(5)
C58 H58 0.9500
C59 C60 1.450(5)
C60 C61 1.393(5)
C60 C65 1.424(5)
C61 C62 1.369(6)
C61 H61 0.9500
C62 C63 1.394(6)
C62 H62 0.9500
C63 C64 1.378(5)
C63 H63 0.9500
C64 C65 1.402(5)
C64 H64 0.9500
C65 C66 1.458(5)
C66 C67 1.416(5)
C67 C68 1.461(5)
C68 C69 1.433(5)
C69 C74 1.402(5)
C69 C70 1.427(5)
C70 C71 1.370(5)
C70 H70 0.9500
C71 C72 1.396(6)
C71 H71 0.9500
C72 C73 1.370(5)
C72 H72 0.9500
C73 C74 1.415(6)
C73 H73 0.9500
C74 C75 1.407(5)
C75 C76 1.359(5)
C75 H75 0.9500
C76 H76 0.9500
C77 C78 1.417(5)
C77 C84 1.418(5)
C78 C80 1.397(5)
C78 C79 1.523(5)
C79 H79A 0.9800
C79 H79B 0.9800
C79 H79C 0.9800
C80 C81 1.350(5)
C80 H80 0.9500
C81 C83 1.378(5)
C81 C82 1.531(5)
C82 H82A 0.9800
C82 H82B 0.9800
C82 H82C 0.9800
C83 C84 1.399(5)
C83 H83 0.9500
C84 C85 1.501(5)
C85 H85A 0.9800
C85 H85B 0.9800
C85 H85C 0.9800
C86 C93 1.424(5)
C86 C87 1.424(5)
C87 C89 1.390(5)
C87 C88 1.523(5)
C88 H88A 0.9800
C88 H88B 0.9800
C88 H88C 0.9800
C89 C90 1.382(6)
C89 H89 0.9500
C90 C92 1.374(5)
C90 C91 1.507(6)
C91 H91A 0.9800
C91 H91B 0.9800
C91 H91C 0.9800
C92 C93 1.364(5)
C92 H92 0.9500
C93 C94 1.542(5)
C94 H94A 0.9800
C94 H94B 0.9800
C94 H94C 0.9800

loop_
_platon_squeeze_void_nr
_platon_squeeze_void_average_x
_platon_squeeze_void_average_y
_platon_squeeze_void_average_z
_platon_squeeze_void_volume
_platon_squeeze_void_count_electrons
_platon_squeeze_void_content
1 0.500 0.000 1.000 187 33 ' '
